data_9008394
loop_
_publ_author_name
'Bonaccorsi, E.'
'Merlino, S.'
'Pasero, M.'

_publ_section_title
;
 The crystal structure of the meteoritic mineral krinovite, NaNaMg2CrSi3O10
;
_journal_name_full 'Zeitschrift fur Kristallographie'
_journal_page_first 133
_journal_page_last 138
_journal_volume 187
_journal_year 1989
_chemical_compound_source 'Wichita County, USA'
_chemical_formula_sum 'Cr Fe0.1 Mg1.9 Na O10 Si3'
_chemical_name_mineral Krinovite
_space_group_IT_number 2
_symmetry_space_group_name_Hall '-P 1'
_symmetry_space_group_name_H-M 'P -1'
_cell_angle_alpha 105.15
_cell_angle_beta 96.50
_cell_angle_gamma 125.15
_cell_length_a 10.238
_cell_length_b 10.642
_cell_length_c 8.770
_cell_formula_units_Z 4
_cell_volume 710.794
_database_code_amcsd 0010992
_exptl_crystal_density_diffrn 3.467
_cod_original_formula_sum 'Na (Mg1.9 Fe.1) Cr Si3 O10'
_cod_database_code 9008394

loop_
_space_group_symop_operation_xyz
x,y,z
-x,-y,-z

loop_
_atom_site_label
_atom_site_fract_x
_atom_site_fract_y
_atom_site_fract_z
_atom_site_occupancy
_atom_site_U_iso_or_equiv
NaM8 0.20930 0.63000 0.39010 1.00000 0.01260
NaM9 0.66050 0.61160 0.37370 1.00000 0.01180
MgM3 0.31320 0.85080 0.17870 0.92000 0.00490
FeM3 0.31320 0.85080 0.17870 0.08000 0.00490
MgM4 0.77160 0.82010 0.15000 0.94000 0.00670
FeM4 0.77160 0.82010 0.15000 0.06000 0.00670
MgM5 0.09330 0.93810 0.06000 0.96000 0.00490
FeM5 0.09330 0.93810 0.06000 0.04000 0.00490
MgM6 0.59570 0.94100 0.06150 0.98000 0.00390
FeM6 0.59570 0.94100 0.06150 0.02000 0.00390
CrM1 0.00000 0.00000 0.50000 1.00000 0.00630
CrM2 0.00000 0.50000 0.00000 1.00000 0.00710
CrM7 0.99430 0.73800 0.26290 1.00000 0.00520
SiT1 0.47590 0.23390 0.33340 1.00000 0.00300
SiT2 0.98200 0.22970 0.33990 1.00000 0.00210
SiT3 0.78770 0.33700 0.23690 1.00000 0.00280
SiT4 0.27700 0.33930 0.22360 1.00000 0.00470
SiT5 0.64750 0.94790 0.44080 1.00000 0.00400
SiT6 0.35550 0.56090 0.04530 1.00000 0.00380
O1 0.35420 0.06610 0.16650 1.00000 0.00620
O2 0.85410 0.06330 0.16930 1.00000 0.00230
O3 0.55550 0.95700 0.28920 1.00000 0.00400
O4 0.01800 0.93310 0.27510 1.00000 0.00420
O5 0.24110 0.87520 0.39420 1.00000 0.00510
O6 0.75760 0.88680 0.38750 1.00000 0.00320
O7 0.49570 0.19830 0.49970 1.00000 0.00540
O8 0.95820 0.78550 0.49170 1.00000 0.00360
O9 0.89280 0.31790 0.37290 1.00000 0.00550
O10 0.40420 0.33850 0.35530 1.00000 0.00800
O11 0.65720 0.16910 0.06650 1.00000 0.00590
O12 0.15440 0.16640 0.06140 1.00000 0.00440
O13 0.52970 0.71320 0.03380 1.00000 0.00360
O14 0.05900 0.72380 0.06710 1.00000 0.00310
O15 0.24360 0.61220 0.11030 1.00000 0.00400
O16 0.75010 0.60580 0.13190 1.00000 0.00400
O17 0.40120 0.50350 0.18990 1.00000 0.00540
O18 0.93640 0.50620 0.21470 1.00000 0.00560
O19 0.16230 0.36630 0.31800 1.00000 0.00590
O20 0.67080 0.36400 0.33390 1.00000 0.00600

loop_
_cod_related_entry_id
_cod_related_entry_database
_cod_related_entry_code
1 AMCSD 0010992
